data_7245913
loop_
_publ_author_name
'Tavakoli-Quchani, Fatemeh'
'Salimi, Alireza'
'Notash, Behrouz'
'Samie, Ali'
'Garrison, Jered C.'

_publ_section_title
;
 Polymorphism in carboxamide compounds with high-Z&#x2032; crystal
 structures
;
_journal_issue 2
_journal_name_full CrystEngComm
_journal_page_first 299
_journal_page_last 308
_journal_paper_doi 10.1039/D2CE01171A
_journal_volume 25
_journal_year 2023
_chemical_formula_moiety 'C8 H6 N4 O S'
_chemical_formula_sum 'C8 H6 N4 O S'
_chemical_formula_weight 206.23
_space_group_crystal_system monoclinic
_space_group_IT_number 4
_space_group_name_Hall 'P 2yb'
_space_group_name_H-M_alt 'P 1 21 1'
_atom_sites_solution_hydrogens geom
_atom_sites_solution_primary direct
_audit_creation_date 2014-06-05
_audit_creation_method
;
Olex2 1.2
(compiled 2014.05.21 svn.r2940 for OlexSys, GUI svn.r4846)
;
_audit_update_record
;
2021-10-08 deposited with the CCDC.	2022-11-17 downloaded from the CCDC.
;
_cell_angle_alpha 90
_cell_angle_beta 101.776(5)
_cell_angle_gamma 90
_cell_formula_units_Z 4
_cell_length_a 9.8771(5)
_cell_length_b 5.1276(2)
_cell_length_c 17.5128(11)
_cell_measurement_reflns_used 2118
_cell_measurement_temperature 100
_cell_measurement_theta_max 76.0280
_cell_measurement_theta_min 4.5710
_cell_volume 868.28(8)
_computing_cell_refinement
;
CrysAlisPro, Agilent Technologies,
Version 1.171.37.33 (release 27-03-2014 CrysAlis171 .NET)
(compiled Mar 27 2014,17:12:48)
;
_computing_data_collection
;
CrysAlisPro, Agilent Technologies,
Version 1.171.37.33 (release 27-03-2014 CrysAlis171 .NET)
(compiled Mar 27 2014,17:12:48)
;
_computing_data_reduction
;
CrysAlisPro, Agilent Technologies,
Version 1.171.37.33 (release 27-03-2014 CrysAlis171 .NET)
(compiled Mar 27 2014,17:12:48)
;
_computing_molecular_graphics 'Olex2 (Dolomanov et al., 2009)'
_computing_publication_material 'Olex2 (Dolomanov et al., 2009)'
_computing_structure_refinement 'ShelXL (Sheldrick, 2008)'
_computing_structure_solution 'ShelXS (Sheldrick, 2008)'
_diffrn_ambient_temperature 100
_diffrn_detector 'CCD plate'
_diffrn_detector_area_resol_mean 8.2603
_diffrn_detector_type Onyx
_diffrn_measured_fraction_theta_full 0.993
_diffrn_measured_fraction_theta_max 0.953
_diffrn_measurement_details
;
#__ type_ start__ end____ width___ exp.time_
  1 omega -111.00  -22.00   1.0000    2.4600
omega____ theta____ kappa____ phi______ frames
    -      -45.5339  -57.0000 -150.0000 89

#__ type_ start__ end____ width___ exp.time_
  2 omega  -66.00   17.00   1.0000    2.4600
omega____ theta____ kappa____ phi______ frames
    -      -45.5339   57.0000 -180.0000 83

#__ type_ start__ end____ width___ exp.time_
  3 omega   69.00   95.00   1.0000    2.4600
omega____ theta____ kappa____ phi______ frames
    -       45.5339   38.0000 -180.0000 26

#__ type_ start__ end____ width___ exp.time_
  4 omega   44.00   96.00   1.0000    2.4600
omega____ theta____ kappa____ phi______ frames
    -      108.9025  -95.0000 -150.0000 52

#__ type_ start__ end____ width___ exp.time_
  5 omega   91.00  176.00   1.0000    2.4600
omega____ theta____ kappa____ phi______ frames
    -      108.9025   45.0000  120.0000 85

#__ type_ start__ end____ width___ exp.time_
  6 omega   43.00  108.00   1.0000    2.4600
omega____ theta____ kappa____ phi______ frames
    -      108.9025  -95.0000  -90.0000 65

#__ type_ start__ end____ width___ exp.time_
  7 omega   49.00   74.00   1.0000    2.4600
omega____ theta____ kappa____ phi______ frames
    -      108.9025  -45.0000  -90.0000 25

#__ type_ start__ end____ width___ exp.time_
  8 omega   41.00   66.00   1.0000    2.4600
omega____ theta____ kappa____ phi______ frames
    -      108.9025  -30.0000 -120.0000 25

#__ type_ start__ end____ width___ exp.time_
  9 omega   34.00  137.00   1.0000    2.4600
omega____ theta____ kappa____ phi______ frames
    -      108.9025  -15.0000  120.0000 103
;
_diffrn_measurement_device 'four-circle diffractometer'
_diffrn_measurement_device_type 'Xcalibur, Onyx, Ultra'
_diffrn_measurement_method '\w scans'
_diffrn_orient_matrix_UB_11 -0.0139419000
_diffrn_orient_matrix_UB_12 -0.0145989000
_diffrn_orient_matrix_UB_13 -0.0891138000
_diffrn_orient_matrix_UB_21 -0.1580294000
_diffrn_orient_matrix_UB_22 -0.0246594000
_diffrn_orient_matrix_UB_23 -0.0101576000
_diffrn_orient_matrix_UB_31 -0.0135745000
_diffrn_orient_matrix_UB_32 0.2993223000
_diffrn_orient_matrix_UB_33 -0.0052047000
_diffrn_radiation_monochromator mirror
_diffrn_radiation_probe x-ray
_diffrn_radiation_type CuK\a
_diffrn_radiation_wavelength 1.54184
_diffrn_reflns_av_R_equivalents 0.0520
_diffrn_reflns_av_unetI/netI 0.0560
_diffrn_reflns_Laue_measured_fraction_full 0.993
_diffrn_reflns_Laue_measured_fraction_max 0.953
_diffrn_reflns_limit_h_max 12
_diffrn_reflns_limit_h_min -8
_diffrn_reflns_limit_k_max 6
_diffrn_reflns_limit_k_min -4
_diffrn_reflns_limit_l_max 21
_diffrn_reflns_limit_l_min -20
_diffrn_reflns_number 3500
_diffrn_reflns_point_group_measured_fraction_full 0.736
_diffrn_reflns_point_group_measured_fraction_max 0.689
_diffrn_reflns_theta_full 67.684
_diffrn_reflns_theta_max 76.566
_diffrn_reflns_theta_min 4.573
_diffrn_source 'sealed X-ray tube'
_diffrn_source_type 'Enhance Ultra (Cu) X-ray Source'
_exptl_absorpt_coefficient_mu 3.082
_exptl_absorpt_correction_T_max 1.00000
_exptl_absorpt_correction_T_min 0.43549
_exptl_absorpt_correction_type multi-scan
_exptl_absorpt_process_details
;
CrysAlisPro, Agilent Technologies,
Version 1.171.37.33 (release 27-03-2014 CrysAlis171 .NET)
(compiled Mar 27 2014,17:12:48)
Empirical absorption correction using spherical harmonics,
 implemented in SCALE3 ABSPACK scaling algorithm.
Empirical absorption correction using spherical harmonics,
 implemented in SCALE3 ABSPACK scaling algorithm.
;
_exptl_crystal_colour colourless
_exptl_crystal_colour_primary colourless
_exptl_crystal_density_diffrn 1.578
_exptl_crystal_description plate
_exptl_crystal_F_000 424
_exptl_crystal_size_max 0.35
_exptl_crystal_size_mid 0.15
_exptl_crystal_size_min 0.02
_refine_diff_density_max 0.501
_refine_diff_density_min -0.520
_refine_diff_density_rms 0.107
_refine_ls_abs_structure_details
;
 Flack x determined using 525 quotients [(I+)-(I-)]/[(I+)+(I-)]
 (Parsons and Flack (2004), Acta Cryst. A60, s61).
;
_refine_ls_abs_structure_Flack 0.07(4)
_refine_ls_extinction_method none
_refine_ls_goodness_of_fit_ref 1.104
_refine_ls_hydrogen_treatment constr
_refine_ls_matrix_type full
_refine_ls_number_parameters 253
_refine_ls_number_reflns 2518
_refine_ls_number_restraints 1
_refine_ls_restrained_S_all 1.103
_refine_ls_R_factor_all 0.0585
_refine_ls_R_factor_gt 0.0530
_refine_ls_shift/su_max 0.000
_refine_ls_shift/su_mean 0.000
_refine_ls_structure_factor_coef Fsqd
_refine_ls_weighting_details 'w=1/[\s^2^(Fo^2^)+(0.1058P)^2^+0.5486P] where P=(Fo^2^+2Fc^2^)/3'
_refine_ls_weighting_scheme calc
_refine_ls_wR_factor_gt 0.1424
_refine_ls_wR_factor_ref 0.1691
_reflns_Friedel_coverage 0.295
_reflns_Friedel_fraction_full 0.407
_reflns_Friedel_fraction_max 0.355
_reflns_number_gt 2345
_reflns_number_total 2518
_reflns_threshold_expression 'I > 2\s(I)'
_cod_data_source_file d2ce01171a2.cif
_cod_data_source_block iran-ft-9-cold
_cod_depositor_comments 'Adding full bibliography for 7245912--7245914.cif.'
_cod_original_cell_volume 868.29(8)
_cod_database_code 7245913
_shelxl_version_number 2013-4
_chemical_oxdiff_formula 'C8 H5 N3 O1 S1'
_shelx_space_group_comment
;
The symmetry employed for this shelxl refinement is uniquely defined
by the following loop, which should always be used as a source of
symmetry information in preference to the above space-group names.
They are only intended as comments.
;
_reflns_odcompleteness_completeness 99.37
_reflns_odcompleteness_iscentric 1
_reflns_odcompleteness_theta 66.97
_olex2_refinement_description
;
1. Fixed Uiso
 At 1.2 times of:
  All C(H) groups, All N(H) groups
2.a Aromatic/amide H refined with riding coordinates:
 N3(H3), C7(H7A), N7(H7), C15(H15), C10(H10), C3(H3A), C2(H2), C9(H9),
 C16(H16), C8(H8), C11(H11), C1(H1)
;
_olex2_submission_special_instructions 'No special instructions were received'

loop_
_space_group_symop_operation_xyz
'x, y, z'
'-x, y+1/2, -z'

loop_
_atom_site_label
_atom_site_type_symbol
_atom_site_fract_x
_atom_site_fract_y
_atom_site_fract_z
_atom_site_U_iso_or_equiv
_atom_site_adp_type
_atom_site_occupancy
_atom_site_site_symmetry_order
_atom_site_calc_flag
_atom_site_refinement_flags_posn
_atom_site_refinement_flags_adp
_atom_site_refinement_flags_occupancy
_atom_site_disorder_assembly
_atom_site_disorder_group
S2 S -0.61302(15) -0.3774(3) -0.46517(8) 0.0238(4) Uani 1 1 d . . . . .
S1 S -0.63751(14) 1.3147(3) -0.01682(8) 0.0251(4) Uani 1 1 d . . . . .
O1 O -0.6224(4) 0.9482(10) -0.1268(3) 0.0294(10) Uani 1 1 d . . . . .
N3 N -0.8385(5) 1.1165(11) -0.1347(3) 0.0210(10) Uani 1 1 d . . . . .
H3 H -0.9253 1.1091 -0.1596 0.025 Uiso 1 1 calc R . . . .
N6 N -0.4203(5) 0.3492(11) -0.2489(3) 0.0229(11) Uani 1 1 d . . . . .
N2 N -0.9370(5) 0.7751(11) -0.2552(3) 0.0199(10) Uani 1 1 d . . . . .
C4 C -0.8028(6) 0.7640(13) -0.2203(3) 0.0214(12) Uani 1 1 d . . . . .
C12 C -0.3576(6) 0.1515(13) -0.2790(3) 0.0220(12) Uani 1 1 d . . . . .
N8 N -0.8004(5) -0.0787(11) -0.4273(3) 0.0241(11) Uani 1 1 d . . . . .
N1 N -0.7586(5) 0.3911(10) -0.2941(3) 0.0217(11) Uani 1 1 d . . . . .
N5 N -0.1358(5) 0.2543(11) -0.2025(3) 0.0235(11) Uani 1 1 d . . . . .
C7 C -0.8338(6) 1.6023(15) 0.0070(4) 0.0283(13) Uani 1 1 d . . . . .
H7A H -0.8848 1.7276 0.0295 0.034 Uiso 1 1 calc R . . . .
C6 C -0.8023(5) 1.2958(13) -0.0745(3) 0.0191(11) Uani 1 1 d . . . . .
N7 N -0.5786(5) 0.0168(10) -0.3561(3) 0.0204(10) Uani 1 1 d . . . . .
H7 H -0.6132 0.1397 -0.3306 0.025 Uiso 1 1 calc R . . . .
C15 C -0.7821(7) -0.4176(14) -0.5124(4) 0.0291(15) Uani 1 1 d . . . . .
H15 H -0.8132 -0.5414 -0.5525 0.035 Uiso 1 1 calc R . . . .
C10 C -0.1971(6) 0.4546(14) -0.1741(4) 0.0264(13) Uani 1 1 d . . . . .
H10 H -0.1425 0.5695 -0.1378 0.032 Uiso 1 1 calc R . . . .
C3 C -0.9796(6) 0.5942(13) -0.3094(3) 0.0212(12) Uani 1 1 d . . . . .
H3A H -1.0736 0.5962 -0.3360 0.025 Uiso 1 1 calc R . . . .
C14 C -0.6691(6) -0.1278(12) -0.4127(3) 0.0218(12) Uani 1 1 d . . . . .
C2 C -0.8926(6) 0.4021(12) -0.3287(3) 0.0219(12) Uani 1 1 d . . . . .
H2 H -0.9291 0.2763 -0.3673 0.026 Uiso 1 1 calc R . . . .
C5 C -0.7458(6) 0.9520(14) -0.1568(4) 0.0258(13) Uani 1 1 d . . . . .
C9 C -0.2169(6) 0.1072(14) -0.2552(3) 0.0241(13) Uani 1 1 d . . . . .
H9 H -0.1767 -0.0346 -0.2776 0.029 Uiso 1 1 calc R . . . .
C16 C -0.8639(6) -0.2488(14) -0.4845(4) 0.0273(14) Uani 1 1 d . . . . .
H16 H -0.9612 -0.2467 -0.5033 0.033 Uiso 1 1 calc R . . . .
N4 N -0.8932(5) 1.4539(12) -0.0566(3) 0.0248(11) Uani 1 1 d . . . . .
C13 C -0.4407(6) -0.0247(13) -0.3390(3) 0.0208(12) Uani 1 1 d . . . . .
C8 C -0.6980(7) 1.5572(13) 0.0351(4) 0.0260(13) Uani 1 1 d . . . . .
H8 H -0.6432 1.6475 0.0778 0.031 Uiso 1 1 calc R . . . .
C11 C -0.3385(6) 0.4990(14) -0.1963(4) 0.0261(13) Uani 1 1 d . . . . .
H11 H -0.3783 0.6402 -0.1735 0.031 Uiso 1 1 calc R . . . .
C1 C -0.7153(6) 0.5721(12) -0.2396(3) 0.0219(13) Uani 1 1 d . . . . .
H1 H -0.6213 0.5700 -0.2130 0.026 Uiso 1 1 calc R . . . .
O2 O -0.3828(4) -0.1952(10) -0.3698(2) 0.0266(9) Uani 1 1 d . . . . .

loop_
_atom_site_aniso_label
_atom_site_aniso_U_11
_atom_site_aniso_U_22
_atom_site_aniso_U_33
_atom_site_aniso_U_23
_atom_site_aniso_U_13
_atom_site_aniso_U_12
S2 0.0217(7) 0.0185(7) 0.0320(7) -0.0043(6) 0.0075(5) -0.0014(6)
S1 0.0157(6) 0.0259(8) 0.0315(7) -0.0070(7) -0.0005(5) 0.0000(6)
O1 0.016(2) 0.032(3) 0.038(2) -0.012(2) 0.0000(17) 0.003(2)
N3 0.014(2) 0.021(3) 0.027(2) -0.001(2) 0.0023(18) 0.003(2)
N6 0.018(2) 0.024(3) 0.026(2) 0.004(2) 0.0015(18) 0.006(2)
N2 0.016(2) 0.018(3) 0.025(2) 0.000(2) 0.0036(17) 0.002(2)
C4 0.017(3) 0.022(3) 0.026(3) 0.001(3) 0.005(2) 0.002(2)
C12 0.021(3) 0.021(3) 0.024(3) 0.008(3) 0.003(2) 0.002(3)
N8 0.021(2) 0.024(3) 0.026(2) -0.004(2) 0.0026(19) 0.004(2)
N1 0.019(2) 0.019(3) 0.027(2) 0.001(2) 0.0045(18) -0.001(2)
N5 0.017(2) 0.023(3) 0.030(2) -0.002(2) 0.0036(19) 0.002(2)
C7 0.024(3) 0.029(3) 0.031(3) -0.002(3) 0.003(2) 0.001(3)
C6 0.018(2) 0.019(3) 0.020(2) -0.001(3) 0.0037(19) -0.010(3)
N7 0.020(2) 0.014(2) 0.027(2) -0.002(2) 0.0039(19) 0.002(2)
C15 0.031(3) 0.031(4) 0.025(3) -0.005(3) 0.005(2) -0.009(3)
C10 0.021(3) 0.024(3) 0.033(3) -0.001(3) 0.002(2) 0.005(3)
C3 0.016(3) 0.023(3) 0.025(3) 0.003(3) 0.004(2) -0.002(2)
C14 0.021(3) 0.014(3) 0.030(3) 0.001(2) 0.004(2) 0.001(2)
C2 0.016(3) 0.021(3) 0.027(3) 0.003(3) 0.003(2) -0.006(2)
C5 0.020(3) 0.028(3) 0.029(3) 0.002(3) 0.004(2) 0.006(3)
C9 0.027(3) 0.023(3) 0.023(3) -0.006(3) 0.007(2) 0.001(3)
C16 0.023(3) 0.028(4) 0.030(3) 0.000(3) 0.002(2) 0.003(3)
N4 0.020(2) 0.026(3) 0.028(2) -0.009(2) 0.0050(19) 0.000(2)
C13 0.024(3) 0.018(3) 0.021(3) -0.001(2) 0.004(2) 0.003(3)
C8 0.028(3) 0.019(3) 0.031(3) -0.002(3) 0.005(2) -0.002(3)
C11 0.022(3) 0.026(3) 0.029(3) -0.001(3) 0.002(2) 0.000(3)
C1 0.019(3) 0.017(3) 0.029(3) 0.001(3) 0.003(2) 0.001(2)
O2 0.022(2) 0.026(2) 0.031(2) -0.008(2) 0.0048(16) 0.004(2)

loop_
_atom_type_symbol
_atom_type_description
_atom_type_scat_dispersion_real
_atom_type_scat_dispersion_imag
_atom_type_scat_source
C C 0.0181 0.0091 'International Tables Vol C Tables 4.2.6.8 and 6.1.1.4'
H H 0.0000 0.0000 'International Tables Vol C Tables 4.2.6.8 and 6.1.1.4'
N N 0.0311 0.0180 'International Tables Vol C Tables 4.2.6.8 and 6.1.1.4'
O O 0.0492 0.0322 'International Tables Vol C Tables 4.2.6.8 and 6.1.1.4'
S S 0.3331 0.5567 'International Tables Vol C Tables 4.2.6.8 and 6.1.1.4'

loop_
_geom_angle_atom_site_label_1
_geom_angle_atom_site_label_2
_geom_angle_atom_site_label_3
_geom_angle
_geom_angle_site_symmetry_1
_geom_angle_site_symmetry_3
_geom_angle_publ_flag
C15 S2 C14 87.7(3) . . ?
C8 S1 C6 87.9(3) . . ?
C5 N3 C6 122.9(5) . . ?
C11 N6 C12 116.1(5) . . ?
C3 N2 C4 115.8(5) . . ?
N2 C4 C5 120.0(5) . . ?
N2 C4 C1 121.4(6) . . ?
C1 C4 C5 118.5(5) . . ?
N6 C12 C9 121.1(6) . . ?
N6 C12 C13 119.9(5) . . ?
C9 C12 C13 119.0(6) . . ?
C14 N8 C16 108.0(5) . . ?
C1 N1 C2 115.9(5) . . ?
C9 N5 C10 116.1(5) . . ?
C8 C7 N4 115.3(6) . . ?
N3 C6 S1 123.0(4) . . ?
N4 C6 S1 116.0(4) . . ?
N4 C6 N3 121.0(5) . . ?
C13 N7 C14 122.8(5) . . ?
C16 C15 S2 110.2(5) . . ?
N5 C10 C11 121.8(6) . . ?
N2 C3 C2 123.0(5) . . ?
N8 C14 S2 117.1(5) . . ?
N8 C14 N7 120.3(5) . . ?
N7 C14 S2 122.6(4) . . ?
N1 C2 C3 121.4(6) . . ?
O1 C5 N3 123.8(6) . . ?
O1 C5 C4 120.0(6) . . ?
N3 C5 C4 116.1(5) . . ?
N5 C9 C12 122.8(6) . . ?
C15 C16 N8 117.0(6) . . ?
C6 N4 C7 109.9(5) . . ?
N7 C13 C12 116.4(5) . . ?
O2 C13 C12 120.0(5) . . ?
O2 C13 N7 123.6(5) . . ?
C7 C8 S1 110.9(5) . . ?
N6 C11 C10 122.0(6) . . ?
N1 C1 C4 122.6(6) . . ?

loop_
_geom_bond_atom_site_label_1
_geom_bond_atom_site_label_2
_geom_bond_distance
_geom_bond_site_symmetry_2
_geom_bond_publ_flag
S2 C15 1.718(7) . ?
S2 C14 1.731(6) . ?
S1 C6 1.735(5) . ?
S1 C8 1.717(6) . ?
O1 C5 1.225(7) . ?
N3 C6 1.390(8) . ?
N3 C5 1.358(8) . ?
N6 C12 1.350(8) . ?
N6 C11 1.336(8) . ?
N2 C4 1.342(7) . ?
N2 C3 1.332(8) . ?
C4 C5 1.492(9) . ?
C4 C1 1.396(8) . ?
C12 C9 1.387(8) . ?
C12 C13 1.496(9) . ?
N8 C14 1.294(7) . ?
N8 C16 1.379(8) . ?
N1 C2 1.340(7) . ?
N1 C1 1.337(8) . ?
N5 C10 1.339(8) . ?
N5 C9 1.327(8) . ?
C7 N4 1.377(9) . ?
C7 C8 1.351(9) . ?
C6 N4 1.294(8) . ?
N7 C14 1.404(8) . ?
N7 C13 1.350(7) . ?
C15 C16 1.343(9) . ?
C10 C11 1.390(8) . ?
C3 C2 1.393(8) . ?
C13 O2 1.229(8) . ?
